data_4329226
loop_
_publ_author_name
'Wenlong Yin'
'Kai Feng'
'Wenyu Hao'
'Jiyong Yao'
'Yicheng Wu'

_publ_section_title
;
 Synthesis, Structure, and Properties of Li2In2MQ6 (M = Si, Ge; Q = S,
 Se): A New Series of IR Nonlinear Optical Materials
;
_journal_name_full 'Inorganic Chemistry'
_journal_page_first 5839
_journal_page_last 5843
_journal_paper_doi 10.1021/ic300373z
_journal_volume 51
_journal_year 2012
_chemical_formula_sum 'Ge In2 Li2 Se6'
_chemical_formula_weight 789.87
_space_group_IT_number 9
_symmetry_cell_setting monoclinic
_symmetry_space_group_name_Hall 'C -2yc'
_symmetry_space_group_name_H-M 'C 1 c 1'
_atom_sites_solution_primary direct
_atom_sites_solution_secondary difmap
_audit_creation_method SHELXL-97
_audit_update_record
;
2012-01-12 # Formatted by publCIF
;
_cell_angle_alpha 90.00
_cell_angle_beta 109.826(4)
_cell_angle_gamma 90.00
_cell_formula_units_Z 4
_cell_length_a 12.7226(4)
_cell_length_b 7.4527(4)
_cell_length_c 12.6698(5)
_cell_measurement_reflns_used 6556
_cell_measurement_temperature 296(2)
_cell_measurement_theta_max 28.36
_cell_measurement_theta_min 3.22
_cell_volume 1130.12(9)
_computing_cell_refinement 'Bruker SAINT'
_computing_data_collection 'Bruker APEX2'
_computing_data_reduction 'Bruker SAINT'
_computing_molecular_graphics 'Bruker SHELXTL'
_computing_publication_material 'Bruker SHELXTL'
_computing_structure_refinement 'SHELXL-97 (Sheldrick, 2008)'
_computing_structure_solution 'SHELXS-97 (Sheldrick, 2008)'
_diffrn_ambient_temperature 296(2)
_diffrn_measured_fraction_theta_full 0.994
_diffrn_measured_fraction_theta_max 0.994
_diffrn_measurement_device_type 'Bruker APEX-II CCD'
_diffrn_measurement_method '\f and \w scans'
_diffrn_radiation_monochromator graphite
_diffrn_radiation_source 'fine-focus sealed tube'
_diffrn_radiation_type MoK\a
_diffrn_radiation_wavelength 0.71073
_diffrn_reflns_av_R_equivalents 0.0656
_diffrn_reflns_av_sigmaI/netI 0.0533
_diffrn_reflns_limit_h_max 16
_diffrn_reflns_limit_h_min -16
_diffrn_reflns_limit_k_max 9
_diffrn_reflns_limit_k_min -9
_diffrn_reflns_limit_l_max 16
_diffrn_reflns_limit_l_min -16
_diffrn_reflns_number 13857
_diffrn_reflns_theta_full 28.42
_diffrn_reflns_theta_max 28.42
_diffrn_reflns_theta_min 3.22
_exptl_absorpt_coefficient_mu 25.946
_exptl_absorpt_correction_T_max 0.25
_exptl_absorpt_correction_T_min 0.09
_exptl_absorpt_correction_type numerical
_exptl_absorpt_process_details face-indexed
_exptl_crystal_colour brown
_exptl_crystal_density_diffrn 4.642
_exptl_crystal_description Block
_exptl_crystal_F_000 1360
_exptl_crystal_size_max 0.22
_exptl_crystal_size_mid 0.18
_exptl_crystal_size_min 0.15
_refine_diff_density_max 1.060
_refine_diff_density_min -1.273
_refine_diff_density_rms 0.252
_refine_ls_abs_structure_details 'Flack H D (1983), Acta Cryst. A39, 876-881'
_refine_ls_abs_structure_Flack 0.041(14)
_refine_ls_extinction_method none
_refine_ls_goodness_of_fit_ref 1.094
_refine_ls_matrix_type full
_refine_ls_number_parameters 100
_refine_ls_number_reflns 2772
_refine_ls_number_restraints 2
_refine_ls_restrained_S_all 1.094
_refine_ls_R_factor_all 0.0375
_refine_ls_R_factor_gt 0.0338
_refine_ls_shift/su_max 0.000
_refine_ls_shift/su_mean 0.000
_refine_ls_structure_factor_coef Fsqd
_refine_ls_weighting_details 'calc w=1/[\s^2^(Fo^2^)+(0.0400P)^2^+0.0000P] where P=(Fo^2^+2Fc^2^)/3'
_refine_ls_weighting_scheme calc
_refine_ls_wR_factor_gt 0.0773
_refine_ls_wR_factor_ref 0.0791
_reflns_number_gt 2629
_reflns_number_total 2772
_reflns_threshold_expression >2sigma(I)
_cod_data_source_file ic300373z_si_001_4.cif
_cod_data_source_block Li2In2GeSe6
_cod_original_cell_volume 1130.12(8)
_cod_database_code 4329226

loop_
_symmetry_equiv_pos_as_xyz
'x, y, z'
'x, -y, z+1/2'
'x+1/2, y+1/2, z'
'x+1/2, -y+1/2, z+1/2'

loop_
_atom_site_label
_atom_site_type_symbol
_atom_site_fract_x
_atom_site_fract_y
_atom_site_fract_z
_atom_site_U_iso_or_equiv
_atom_site_adp_type
_atom_site_occupancy
_atom_site_symmetry_multiplicity
_atom_site_calc_flag
Li1 Li 0.7907(14) 0.806(3) 0.3435(17) 0.042(6) Uani 1 1 d
Li2 Li 0.998(2) 0.599(2) 0.9949(18) 0.043(5) Uani 1 1 d
In1 In 0.97911(5) 0.90843(8) 0.68822(5) 0.01652(14) Uani 1 1 d
In2 In 0.65586(5) 0.57111(8) 0.99203(5) 0.01700(14) Uani 1 1 d
Ge Ge 0.72588(7) 0.73228(10) 0.74773(7) 0.01082(18) Uani 1 1 d
Se1 Se 0.98495(8) 0.75576(12) 0.50721(8) 0.01827(19) Uani 1 1 d
Se2 Se 0.60330(8) 0.72533(11) 0.37846(8) 0.01835(18) Uani 1 1 d
Se3 Se 0.53261(8) 0.74805(10) 0.69594(8) 0.01812(19) Uani 1 1 d
Se4 Se 0.79845(7) 0.47718(12) 0.69402(7) 0.0200(2) Uani 1 1 d
Se5 Se 0.77331(7) 0.98535(12) 0.66544(7) 0.01711(18) Uani 1 1 d
Se6 Se 0.80169(8) 0.76397(12) 0.94130(7) 0.0190(2) Uani 1 1 d

loop_
_atom_site_aniso_label
_atom_site_aniso_U_11
_atom_site_aniso_U_22
_atom_site_aniso_U_33
_atom_site_aniso_U_23
_atom_site_aniso_U_13
_atom_site_aniso_U_12
Li1 0.011(8) 0.064(13) 0.045(11) 0.045(11) 0.004(8) -0.011(8)
Li2 0.074(16) 0.013(8) 0.051(13) 0.000(7) 0.033(12) -0.025(8)
In1 0.0157(3) 0.0192(3) 0.0167(3) -0.0004(2) 0.0081(2) -0.0014(2)
In2 0.0194(3) 0.0180(3) 0.0164(3) 0.0000(2) 0.0097(2) -0.0013(2)
Ge 0.0112(4) 0.0107(4) 0.0119(4) 0.0000(3) 0.0057(3) -0.0008(3)
Se1 0.0198(5) 0.0171(4) 0.0198(4) -0.0025(3) 0.0092(4) -0.0021(3)
Se2 0.0221(4) 0.0162(4) 0.0176(4) -0.0002(3) 0.0078(3) 0.0003(3)
Se3 0.0110(4) 0.0161(4) 0.0273(4) 0.0022(3) 0.0066(3) 0.0002(3)
Se4 0.0223(5) 0.0179(4) 0.0180(4) -0.0039(3) 0.0046(3) 0.0079(3)
Se5 0.0160(4) 0.0142(4) 0.0233(4) 0.0068(3) 0.0095(3) 0.0003(3)
Se6 0.0204(5) 0.0253(4) 0.0118(4) -0.0030(3) 0.0062(3) -0.0083(3)

loop_
_atom_type_symbol
_atom_type_description
_atom_type_scat_dispersion_real
_atom_type_scat_dispersion_imag
_atom_type_scat_source
Li Li -0.0003 0.0001 'International Tables Vol C Tables 4.2.6.8 and 6.1.1.4'
Ge Ge 0.1547 1.8001 'International Tables Vol C Tables 4.2.6.8 and 6.1.1.4'
Se Se -0.0929 2.2259 'International Tables Vol C Tables 4.2.6.8 and 6.1.1.4'
In In -0.7276 1.3100 'International Tables Vol C Tables 4.2.6.8 and 6.1.1.4'

loop_
_geom_angle_atom_site_label_1
_geom_angle_atom_site_label_2
_geom_angle_atom_site_label_3
_geom_angle
_geom_angle_site_symmetry_1
_geom_angle_site_symmetry_3
Se2 Li1 Se1 119.4(6) . .
Se2 Li1 Se5 116.8(6) . 2_574
Se1 Li1 Se5 121.8(6) . 2_574
Se2 Li1 Se4 100.3(7) . 2_564
Se1 Li1 Se4 100.5(7) . 2_564
Se5 Li1 Se4 83.3(6) 2_574 2_564
Se2 Li2 Se6 103.8(7) 4_565 .
Se2 Li2 Se1 125.2(9) 4_565 2_565
Se6 Li2 Se1 113.9(7) . 2_565
Se2 Li2 Se3 111.5(6) 4_565 4_565
Se6 Li2 Se3 83.4(7) . 4_565
Se1 Li2 Se3 111.1(7) 2_565 4_565
Se1 In1 Se2 117.65(4) . 4_565
Se1 In1 Se5 109.25(4) . .
Se2 In1 Se5 117.49(4) 4_565 .
Se1 In1 Se3 111.97(4) . 3
Se2 In1 Se3 105.59(4) 4_565 3
Se5 In1 Se3 91.74(4) . 3
Se1 In2 Se6 115.54(4) 4_465 .
Se1 In2 Se2 113.57(4) 4_465 2_565
Se6 In2 Se2 113.92(4) . 2_565
Se1 In2 Se4 108.51(4) 4_465 2_565
Se6 In2 Se4 90.09(3) . 2_565
Se2 In2 Se4 112.85(4) 2_565 2_565
Se4 Ge Se6 109.25(5) . .
Se4 Ge Se3 116.62(5) . .
Se6 Ge Se3 108.29(5) . .
Se4 Ge Se5 110.09(6) . .
Se6 Ge Se5 108.19(5) . .
Se3 Ge Se5 104.03(4) . .
In1 Se1 In2 97.13(3) . 4_564
In1 Se1 Li2 120.7(5) . 2_564
In2 Se1 Li2 114.9(5) 4_564 2_564
In1 Se1 Li1 109.4(6) . .
In2 Se1 Li1 117.0(4) 4_564 .
Li2 Se1 Li1 98.8(7) 2_564 .
In1 Se2 In2 98.58(3) 4_464 2_564
In1 Se2 Li1 103.4(5) 4_464 .
In2 Se2 Li1 102.1(4) 2_564 .
In1 Se2 Li2 116.3(5) 4_464 4_464
In2 Se2 Li2 101.2(4) 2_564 4_464
Li1 Se2 Li2 129.7(8) . 4_464
Ge Se3 In1 101.47(4) . 3_445
Ge Se3 Li2 96.2(5) . 4_464
In1 Se3 Li2 114.7(4) 3_445 4_464
Ge Se4 In2 100.81(4) . 2_564
Ge Se4 Li1 107.7(3) . 2_565
In2 Se4 Li1 112.3(3) 2_564 2_565
Ge Se5 In1 100.12(4) . .
Ge Se5 Li1 93.0(6) . 2_575
In1 Se5 Li1 104.0(4) . 2_575
Ge Se6 In2 97.44(4) . .
Ge Se6 Li2 103.9(5) . .
In2 Se6 Li2 111.7(4) . .

loop_
_geom_bond_atom_site_label_1
_geom_bond_atom_site_label_2
_geom_bond_distance
_geom_bond_site_symmetry_2
Li1 Se2 2.638(17) .
Li1 Se1 2.659(17) .
Li1 Se5 2.687(16) 2_574
Li1 Se4 2.86(3) 2_564
Li2 Se2 2.652(19) 4_565
Li2 Se6 2.65(3) .
Li2 Se1 2.658(17) 2_565
Li2 Se3 2.69(2) 4_565
In1 Se1 2.5837(12) .
In1 Se2 2.5916(11) 4_565
In1 Se5 2.5990(11) .
In1 Se3 2.6142(10) 3
In2 Se1 2.5910(12) 4_465
In2 Se6 2.5943(11) .
In2 Se2 2.5973(11) 2_565
In2 Se4 2.6117(10) 2_565
Ge Se4 2.3144(12) .
Ge Se6 2.3229(12) .
Ge Se3 2.3230(12) .
Ge Se5 2.3314(12) .
Se1 In2 2.5909(12) 4_564
Se1 Li2 2.658(17) 2_564
Se2 In1 2.5916(11) 4_464
Se2 In2 2.5973(11) 2_564
Se2 Li2 2.652(19) 4_464
Se3 In1 2.6142(10) 3_445
Se3 Li2 2.69(2) 4_464
Se4 In2 2.6117(10) 2_564
Se4 Li1 2.86(3) 2_565
Se5 Li1 2.687(16) 2_575
